data_2204986
loop_
_publ_author_name
'Erben, Milan'
'C\'isa\<rov\'a, Ivana'
'Vinkl\'arek, Jarom\'ir'
'Du\<sek, Michal'

_publ_section_title {(\h^5^,\k<i>N</i>)-[(<i>tert</i>-Butylamido)dimethylsilyl]cyclopentadienyl}dichlorotitanium(IV)
_journal_issue 1
_journal_name_full 'Acta Crystallographica Section E'
_journal_page_first m50
_journal_page_last m51
_journal_paper_doi 10.1107/S1600536804031332
_journal_volume 61
_journal_year 2005
_chemical_formula_moiety 'C11 H19 Cl2 N Si Ti'
_chemical_formula_sum 'C11 H19 Cl2 N Si Ti'
_chemical_formula_weight 312.16
_chemical_name_systematic
;
Dichloro{(\h^5^,\kN)-
[(tert-butylamido)dimethylsilyl]cyclopentadienyl}titanium(IV)
;
_space_group_IT_number 2
_symmetry_cell_setting triclinic
_symmetry_space_group_name_Hall '-P 1'
_symmetry_space_group_name_H-M 'P -1'
_atom_sites_solution_hydrogens geom
_atom_sites_solution_primary direct
_atom_sites_solution_secondary difmap
_audit_creation_method SHELXL-97
_cell_angle_alpha 73.8820(15)
_cell_angle_beta 89.3720(14)
_cell_angle_gamma 62.4650(13)
_cell_formula_units_Z 2
_cell_length_a 8.2900(2)
_cell_length_b 8.3810(2)
_cell_length_c 12.7950(3)
_cell_measurement_reflns_used 3278
_cell_measurement_temperature 150(2)
_cell_measurement_theta_max 27.5
_cell_measurement_theta_min 1
_cell_volume 750.07(3)
_computing_cell_refinement 'COLLECT and DENZO'
_computing_data_collection 'COLLECT (Hooft, 1998) and DENZO (Otwinowski & Minor, 1997)'
_computing_data_reduction 'COLLECT and DENZO'
_computing_molecular_graphics 'PLATON (Spek, 2003)'
_computing_publication_material 'SHELXL-97 (Sheldrick, 1997)'
_computing_structure_refinement 'SHELXL-97 (Sheldrick, 1997)'
_computing_structure_solution 'SIR92 (Altomare et al., 1994)'
_diffrn_ambient_temperature 150(2)
_diffrn_detector_area_resol_mean 9.091
_diffrn_measured_fraction_theta_full 0.994
_diffrn_measured_fraction_theta_max 0.994
_diffrn_measurement_device_type 'Nonius KappaCCD area detector'
_diffrn_measurement_method '\f and \w scans to fill the Ewald sphere'
_diffrn_radiation_monochromator graphite
_diffrn_radiation_type MoK\a
_diffrn_radiation_wavelength 0.71073
_diffrn_reflns_av_R_equivalents 0.026
_diffrn_reflns_av_sigmaI/netI 0.0212
_diffrn_reflns_limit_h_max 10
_diffrn_reflns_limit_h_min -10
_diffrn_reflns_limit_k_max 10
_diffrn_reflns_limit_k_min -10
_diffrn_reflns_limit_l_max 16
_diffrn_reflns_limit_l_min -16
_diffrn_reflns_number 13385
_diffrn_reflns_theta_full 27.5
_diffrn_reflns_theta_max 27.5
_diffrn_reflns_theta_min 2.8
_diffrn_standards_decay_% 0
_diffrn_standards_interval_count 0
_diffrn_standards_number 0
_exptl_absorpt_coefficient_mu 0.98
_exptl_absorpt_correction_type none
_exptl_crystal_colour yellow
_exptl_crystal_density_diffrn 1.382
_exptl_crystal_density_method 'not measured'
_exptl_crystal_description plate
_exptl_crystal_F_000 324
_exptl_crystal_size_max 0.45
_exptl_crystal_size_mid 0.4
_exptl_crystal_size_min 0.37
_refine_diff_density_max 0.46
_refine_diff_density_min -0.43
_refine_ls_extinction_coef 0.015(3)
_refine_ls_extinction_expression Fc^*^=kFc[1+0.001xFc^2^\l^3^/sin(2\q)]^-1/4^
_refine_ls_extinction_method 'SHELXL (Sheldrick, 1997)'
_refine_ls_goodness_of_fit_ref 1.04
_refine_ls_hydrogen_treatment constr
_refine_ls_matrix_type full
_refine_ls_number_parameters 163
_refine_ls_number_reflns 3425
_refine_ls_number_restraints 0
_refine_ls_restrained_S_all 1.04
_refine_ls_R_factor_all 0.030
_refine_ls_R_factor_gt 0.027
_refine_ls_shift/su_max 0.001
_refine_ls_shift/su_mean 0.000
_refine_ls_structure_factor_coef Fsqd
_refine_ls_weighting_details 'calc w=1/[\s^2^(Fo^2^)+(0.0349P)^2^+0.3748P] where P=(Fo^2^+2Fc^2^)/3'
_refine_ls_weighting_scheme calc
_refine_ls_wR_factor_gt 0.069
_refine_ls_wR_factor_ref 0.072
_reflns_number_gt 3171
_reflns_number_total 3425
_reflns_threshold_expression I>2\s(I)
_cod_data_source_file ya6226.cif
_cod_data_source_block I
_cod_database_code 2204986
_cod_database_fobs_code 2204986

loop_
_symmetry_equiv_pos_as_xyz
'x, y, z'
'-x, -y, -z'

loop_
_atom_site_label
_atom_site_fract_x
_atom_site_fract_y
_atom_site_fract_z
_atom_site_U_iso_or_equiv
_atom_site_adp_type
_atom_site_calc_flag
_atom_site_refinement_flags
_atom_site_occupancy
_atom_site_disorder_assembly
_atom_site_disorder_group
_atom_site_type_symbol
Ti1 0.63696(3) 0.34287(3) 0.822662(19) 0.01930(9) Uani d . 1 . . Ti
Cl1 0.43897(5) 0.65331(5) 0.73810(3) 0.03375(12) Uani d . 1 . . Cl
Cl2 0.85502(6) 0.35054(6) 0.92425(3) 0.03440(12) Uani d . 1 . . Cl
Si1 0.72019(5) 0.03420(5) 0.73145(3) 0.02164(11) Uani d . 1 . . Si
N1 0.75741(15) 0.22972(16) 0.71424(9) 0.0198(2) Uani d . 1 A . N
C1 0.5849(2) 0.0902(2) 0.84524(12) 0.0250(3) Uani d . 1 . . C
C2 0.6691(2) 0.0667(2) 0.94829(12) 0.0287(3) Uani d . 1 . . C
H2 0.7856 -0.0286 0.9826 0.034 Uiso calc R 1 . . H
C3 0.5477(3) 0.2113(2) 0.99043(14) 0.0358(4) Uani d . 1 . . C
H3 0.5701 0.2269 1.0570 0.043 Uiso calc R 1 . . H
C4 0.3879(2) 0.3267(2) 0.91462(15) 0.0370(4) Uani d . 1 . . C
H4 0.2854 0.4327 0.9218 0.044 Uiso calc R 1 . . H
C5 0.4096(2) 0.2541(2) 0.82561(14) 0.0310(3) Uani d . 1 . . C
H5 0.3232 0.3050 0.7637 0.037 Uiso calc R 1 . . H
C6 0.9289(2) -0.2000(2) 0.77880(15) 0.0349(4) Uani d . 1 . . C
H6A 0.9965 -0.2228 0.7184 0.052 Uiso calc R 1 . . H
H6B 0.8939 -0.2966 0.8066 0.052 Uiso calc R 1 . . H
H6C 1.0044 -0.2018 0.8359 0.052 Uiso calc R 1 . . H
C7 0.5783(3) 0.0498(3) 0.61422(15) 0.0395(4) Uani d . 1 . . C
H7A 0.4745 0.1742 0.5886 0.059 Uiso calc R 1 . . H
H7B 0.5362 -0.0420 0.6375 0.059 Uiso calc R 1 . . H
H7C 0.6507 0.0254 0.5558 0.059 Uiso calc R 1 . . H
C8 0.8701(2) 0.2861(2) 0.63595(13) 0.0278(3) Uani d . 1 . . C
C9 1.0733(4) 0.1529(5) 0.6902(4) 0.0585(10) Uani d P 0.70 A 1 C
H9A 1.1527 0.1857 0.6444 0.088 Uiso calc PR 0.70 A 1 H
H9B 1.1038 0.0243 0.6988 0.088 Uiso calc PR 0.70 A 1 H
H9C 1.0887 0.1666 0.7609 0.088 Uiso calc PR 0.70 A 1 H
C10 0.8285(4) 0.4891(4) 0.6213(2) 0.0363(7) Uani d P 0.70 A 1 C
H10A 0.8509 0.5015 0.6914 0.054 Uiso calc PR 0.70 A 1 H
H10B 0.7022 0.5739 0.5906 0.054 Uiso calc PR 0.70 A 1 H
H10C 0.9062 0.5195 0.5727 0.054 Uiso calc PR 0.70 A 1 H
C11 0.8372(6) 0.2636(6) 0.5260(3) 0.0645(12) Uani d P 0.70 A 1 C
H11A 0.7082 0.3339 0.4993 0.097 Uiso calc PR 0.70 A 1 H
H11B 0.8804 0.1323 0.5344 0.097 Uiso calc PR 0.70 A 1 H
H11C 0.9023 0.3103 0.4745 0.097 Uiso calc PR 0.70 A 1 H
C92 1.0472(10) 0.1216(11) 0.6276(9) 0.0585(10) Uani d P 0.30 A 2 C
H92A 1.1137 0.1675 0.5770 0.088 Uiso calc PR 0.30 A 2 H
H92B 1.0204 0.0379 0.6020 0.088 Uiso calc PR 0.30 A 2 H
H92C 1.1202 0.0545 0.6986 0.088 Uiso calc PR 0.30 A 2 H
C102 0.9017(11) 0.4362(11) 0.6530(7) 0.0363(7) Uani d P 0.30 A 2 C
H10D 0.7860 0.5429 0.6522 0.054 Uiso calc PR 0.30 A 2 H
H10E 0.9639 0.4738 0.5955 0.054 Uiso calc PR 0.30 A 2 H
H10F 0.9759 0.3899 0.7227 0.054 Uiso calc PR 0.30 A 2 H
C112 0.7468(15) 0.3753(16) 0.5215(7) 0.0645(12) Uani d P 0.30 A 2 C
H11D 0.6303 0.4773 0.5248 0.097 Uiso calc PR 0.30 A 2 H
H11E 0.7282 0.2806 0.5036 0.097 Uiso calc PR 0.30 A 2 H
H11F 0.8066 0.4225 0.4661 0.097 Uiso calc PR 0.30 A 2 H

loop_
_atom_site_aniso_label
_atom_site_aniso_U_11
_atom_site_aniso_U_22
_atom_site_aniso_U_33
_atom_site_aniso_U_12
_atom_site_aniso_U_13
_atom_site_aniso_U_23
Ti1 0.02217(14) 0.01678(14) 0.01873(14) -0.00903(10) 0.00385(9) -0.00569(10)
Cl1 0.0324(2) 0.01926(18) 0.0384(2) -0.00611(15) 0.00225(16) -0.00377(15)
Cl2 0.0381(2) 0.0373(2) 0.0303(2) -0.01906(18) -0.00381(16) -0.01186(16)
Si1 0.0265(2) 0.02035(19) 0.0223(2) -0.01373(16) 0.00349(15) -0.00825(15)
N1 0.0212(5) 0.0203(5) 0.0201(5) -0.0112(5) 0.0042(4) -0.0069(4)
C1 0.0292(7) 0.0220(7) 0.0279(7) -0.0166(6) 0.0077(6) -0.0060(6)
C2 0.0380(8) 0.0236(7) 0.0235(7) -0.0165(6) 0.0073(6) -0.0027(6)
C3 0.0540(10) 0.0343(8) 0.0263(8) -0.0259(8) 0.0190(7) -0.0117(7)
C4 0.0369(9) 0.0319(8) 0.0447(10) -0.0174(7) 0.0227(8) -0.0141(7)
C5 0.0257(7) 0.0308(8) 0.0392(9) -0.0171(6) 0.0092(6) -0.0083(7)
C6 0.0404(9) 0.0225(7) 0.0396(9) -0.0116(7) 0.0074(7) -0.0126(7)
C7 0.0517(11) 0.0477(10) 0.0335(9) -0.0349(9) 0.0004(8) -0.0130(8)
C8 0.0303(8) 0.0308(8) 0.0335(8) -0.0202(7) 0.0166(6) -0.0164(6)
C9 0.0283(12) 0.0421(15) 0.108(3) -0.0207(11) 0.0250(17) -0.0206(17)
C10 0.050(2) 0.0305(17) 0.0351(18) -0.0248(15) 0.0199(13) -0.0098(13)
C11 0.112(3) 0.109(3) 0.0451(14) -0.093(3) 0.058(2) -0.058(2)
C92 0.0283(12) 0.0421(15) 0.108(3) -0.0207(11) 0.0250(17) -0.0206(17)
C102 0.050(2) 0.0305(17) 0.0351(18) -0.0248(15) 0.0199(13) -0.0098(13)
C112 0.112(3) 0.109(3) 0.0451(14) -0.093(3) 0.058(2) -0.058(2)

loop_
_atom_type_symbol
_atom_type_description
_atom_type_scat_dispersion_real
_atom_type_scat_dispersion_imag
_atom_type_scat_source
C C 0.0033 0.0016 'International Tables Vol C Tables 4.2.6.8 and 6.1.1.4'
H H 0.0000 0.0000 'International Tables Vol C Tables 4.2.6.8 and 6.1.1.4'
N N 0.0061 0.0033 'International Tables Vol C Tables 4.2.6.8 and 6.1.1.4'
Si Si 0.0817 0.0704 'International Tables Vol C Tables 4.2.6.8 and 6.1.1.4'
Cl Cl 0.1484 0.1585 'International Tables Vol C Tables 4.2.6.8 and 6.1.1.4'
Ti Ti 0.2776 0.4457 'International Tables Vol C Tables 4.2.6.8 and 6.1.1.4'

loop_
_geom_angle_atom_site_label_1
_geom_angle_atom_site_label_2
_geom_angle_atom_site_label_3
_geom_angle
N1 Ti1 Cl1 108.67(4)
N1 Ti1 Cl2 106.08(4)
Cl1 Ti1 Cl2 103.506(18)
N1 Ti1 C1 74.94(5)
Cl1 Ti1 C1 127.64(4)
Cl2 Ti1 C1 126.26(4)
N1 Ti1 C2 96.12(5)
Cl1 Ti1 C2 144.60(4)
Cl2 Ti1 C2 92.99(4)
C1 Ti1 C2 35.82(5)
N1 Ti1 C5 95.70(5)
Cl1 Ti1 C5 93.40(4)
Cl2 Ti1 C5 146.08(5)
C1 Ti1 C5 36.00(5)
C2 Ti1 C5 58.48(6)
N1 Ti1 C3 130.18(5)
Cl1 Ti1 C3 113.51(5)
Cl2 Ti1 C3 88.85(5)
C1 Ti1 C3 58.78(6)
C2 Ti1 C3 34.73(6)
C5 Ti1 C3 57.32(6)
N1 Ti1 C4 129.75(6)
Cl1 Ti1 C4 87.09(4)
Cl2 Ti1 C4 116.28(5)
C1 Ti1 C4 58.86(6)
C2 Ti1 C4 57.51(6)
C5 Ti1 C4 34.58(6)
C3 Ti1 C4 33.80(6)
N1 Ti1 Si1 35.45(4)
Cl1 Ti1 Si1 125.559(16)
Cl2 Ti1 Si1 122.257(16)
C2 Ti1 Si1 65.22(4)
C5 Ti1 Si1 65.29(4)
C3 Ti1 Si1 96.44(4)
C4 Ti1 Si1 96.43(4)
N1 Si1 C6 115.25(7)
N1 Si1 C7 115.09(7)
C6 Si1 C7 110.90(9)
N1 Si1 C1 90.69(6)
C6 Si1 C1 111.82(7)
C7 Si1 C1 111.60(8)
C6 Si1 Ti1 124.29(6)
C7 Si1 Ti1 124.74(7)
C1 Si1 Ti1 51.67(4)
C8 N1 Si1 126.72(9)
C8 N1 Ti1 127.64(9)
Si1 N1 Ti1 105.53(6)
C2 C1 C5 105.68(14)
C2 C1 Si1 121.68(11)
C5 C1 Si1 121.47(11)
C2 C1 Ti1 73.15(8)
C5 C1 Ti1 73.07(8)
Si1 C1 Ti1 88.84(6)
C3 C2 C1 109.11(15)
C3 C2 Ti1 75.85(9)
C1 C2 Ti1 71.02(8)
C3 C2 H2 125.4
C1 C2 H2 125.4
Ti1 C2 H2 119.4
C4 C3 C2 108.05(15)
C4 C3 Ti1 73.14(9)
C2 C3 Ti1 69.41(8)
C4 C3 H3 126.0
C2 C3 H3 126.0
Ti1 C3 H3 123.1
C3 C4 C5 107.87(15)
C3 C4 Ti1 73.05(9)
C5 C4 Ti1 69.44(9)
C3 C4 H4 126.1
C5 C4 H4 126.1
Ti1 C4 H4 123.1
C4 C5 C1 109.29(15)
C4 C5 Ti1 75.98(10)
C1 C5 Ti1 70.93(8)
C4 C5 H5 125.4
C1 C5 H5 125.4
Ti1 C5 H5 119.4
Si1 C6 H6A 109.5
Si1 C6 H6B 109.5
H6A C6 H6B 109.5
Si1 C6 H6C 109.5
H6A C6 H6C 109.5
H6B C6 H6C 109.5
Si1 C7 H7A 109.5
Si1 C7 H7B 109.5
H7A C7 H7B 109.5
Si1 C7 H7C 109.5
H7A C7 H7C 109.5
H7B C7 H7C 109.5
C102 C8 N1 114.2(3)
C102 C8 C92 111.3(4)
N1 C8 C92 113.7(3)
N1 C8 C11 110.23(16)
N1 C8 C10 111.47(15)
C11 C8 C10 110.2(2)
N1 C8 C9 105.67(17)
C11 C8 C9 111.4(3)
C10 C8 C9 107.8(2)
C102 C8 C112 105.7(5)
N1 C8 C112 103.9(3)
C92 C8 C112 107.2(5)
C8 C9 H9A 109.5
C8 C9 H9B 109.5
C8 C9 H9C 109.5
C8 C10 H10A 109.5
C8 C10 H10B 109.5
C8 C10 H10C 109.5
C8 C11 H11A 109.5
C8 C11 H11B 109.5
C8 C11 H11C 109.5
C8 C92 H92A 109.5
C8 C92 H92B 109.5
H92A C92 H92B 109.5
C8 C92 H92C 109.5
H92A C92 H92C 109.5
H92B C92 H92C 109.5
C8 C102 H10D 109.5
C8 C102 H10E 109.5
H10D C102 H10E 109.5
C8 C102 H10F 109.5
H10D C102 H10F 109.5
H10E C102 H10F 109.5
C8 C112 H11D 109.5
C8 C112 H11E 109.5
H11D C112 H11E 109.5
C8 C112 H11F 109.5
H11D C112 H11F 109.5
H11E C112 H11F 109.5

loop_
_geom_bond_atom_site_label_1
_geom_bond_atom_site_label_2
_geom_bond_distance
Ti1 N1 1.9094(12)
Ti1 Cl1 2.2719(4)
Ti1 Cl2 2.2730(4)
Ti1 C1 2.2928(14)
Ti1 C2 2.3206(15)
Ti1 C5 2.3208(16)
Ti1 C3 2.4036(16)
Ti1 C4 2.4048(16)
Ti1 Si1 2.9222(4)
Si1 N1 1.7591(12)
Si1 C6 1.8535(17)
Si1 C7 1.8543(17)
Si1 C1 1.8587(15)
N1 C8 1.4913(18)
C1 C2 1.419(2)
C1 C5 1.426(2)
C2 C3 1.412(2)
C2 H2 0.9300
C3 C4 1.398(3)
C3 H3 0.9300
C4 C5 1.407(2)
C4 H4 0.9300
C5 H5 0.9300
C6 H6A 0.9600
C6 H6B 0.9600
C6 H6C 0.9600
C7 H7A 0.9600
C7 H7B 0.9600
C7 H7C 0.9600
C8 C102 1.469(9)
C8 C92 1.508(7)
C8 C11 1.514(3)
C8 C10 1.526(3)
C8 C9 1.557(4)
C8 C112 1.571(10)
C9 H9A 0.9600
C9 H9B 0.9600
C9 H9C 0.9600
C10 H10A 0.9600
C10 H10B 0.9600
C10 H10C 0.9600
C11 H11A 0.9600
C11 H11B 0.9600
C11 H11C 0.9600
C92 H92A 0.9600
C92 H92B 0.9600
C92 H92C 0.9600
C102 H10D 0.9600
C102 H10E 0.9600
C102 H10F 0.9600
C112 H11D 0.9600
C112 H11E 0.9600
C112 H11F 0.9600
